data_8103898
loop_
_publ_author_name
'Somer, M.'
'von Schnering, H.G.'
'Carrillo-Cabrera, W.'
'Peters, E.M.'
'Peters, K.'

_publ_section_title
;
 Crystal structure of trisodium catena-di-mue-phosphidoaluminate, Na3 Al
 P2
;
_journal_name_full 'Zeitschrift fuer Kristallographie (149,1979-)'
_journal_page_first 777
_journal_page_last 777
_journal_volume 210
_journal_year 1995
_chemical_formula_sum 'Al Na3 P2'
_chemical_name_systematic 'Na3 (Al P2)'
_space_group_IT_number 72
_symmetry_space_group_name_Hall '-I 2 2c'
_symmetry_space_group_name_H-M 'I b a m'
_cell_angle_alpha 90
_cell_angle_beta 90
_cell_angle_gamma 90
_cell_formula_units_Z 4
_cell_length_a 6.773
_cell_length_b 13.194
_cell_length_c 6.077
_cell_volume 543.059
_citation_journal_id_ASTM ZEKRDZ
_cod_data_source_file Somer_ZEKRDZ_1995_1839.cif
_cod_data_source_block Al1Na3P2
_cod_original_cell_volume 543.0587
_cod_original_formula_sum 'Al1 Na3 P2'
_cod_database_code 8103898

loop_
_symmetry_equiv_pos_as_xyz
x,y,z
-x,-y,z
x,-y,-z+1/2
-x,y,-z+1/2
-x,-y,-z
x,y,-z
-x,y,z-1/2
x,-y,z-1/2
x+1/2,y+1/2,z+1/2
-x+1/2,-y+1/2,z+1/2
x+1/2,-y+1/2,-z+1
-x+1/2,y+1/2,-z+1
-x+1/2,-y+1/2,-z+1/2
x+1/2,y+1/2,-z+1/2
-x+1/2,y+1/2,z
x+1/2,-y+1/2,z

loop_
_atom_site_label
_atom_site_type_symbol
_atom_site_fract_x
_atom_site_fract_y
_atom_site_fract_z
_atom_site_occupancy
_atom_site_U_iso_or_equiv
Na2 Na+1 0.5 0 0.25 1 0.0
Al1 Al+3 0 0 0.25 1 0.0
P1 P-3 0.1963 0.10055 0 1 0.0
Na1 Na+1 0.31203 0.30794 0 1 0.0
